data_1506537
loop_
_publ_author_name
'Goroff, Nancy S.'
'Curtis, Sean M.'
'Webb, Jeffrey A.'
'Fowler, Frank W.'
'Lauher, Joseph W.'

_publ_section_title
;
 Designed cocrystals based on the pyridine-iodoalkyne halogen bond.
;
_journal_issue 10
_journal_name_full 'Organic letters'
_journal_page_first 1891
_journal_page_last 1893
_journal_paper_doi 10.1021/ol050184s
_journal_volume 7
_journal_year 2005
_chemical_formula_sum 'C20 H14 I2 N4 O2'
_chemical_formula_weight 596.15
_chemical_name_systematic
; 
 2-4 Co-Crystal 
;
_space_group_IT_number 2
_symmetry_cell_setting triclinic
_symmetry_space_group_name_Hall '-P 1'
_symmetry_space_group_name_H-M 'P -1'
_atom_sites_solution_hydrogens geom
_atom_sites_solution_primary direct
_atom_sites_solution_secondary difmap
_audit_creation_method SHELXL-97
_cell_angle_alpha 96.605(5)
_cell_angle_beta 95.183(5)
_cell_angle_gamma 99.824(6)
_cell_formula_units_Z 1
_cell_length_a 4.9734(15)
_cell_length_b 9.899(3)
_cell_length_c 11.033(3)
_cell_measurement_temperature 293(2)
_cell_volume 528.3(3)
_computing_cell_refinement 'Bruker SMART'
_computing_data_collection 'Bruker SMART'
_computing_data_reduction 'Bruker SHELXTL'
_computing_molecular_graphics 'Bruker SHELXTL'
_computing_publication_material 'Bruker SHELXTL'
_computing_structure_refinement 'SHELXL-97 (Sheldrick, 1997)'
_computing_structure_solution 'SHELXS-97 (Sheldrick, 1990)'
_diffrn_ambient_temperature 293(2)
_diffrn_measured_fraction_theta_full 0.980
_diffrn_measured_fraction_theta_max 0.980
_diffrn_measurement_device_type 'CCD area detector'
_diffrn_measurement_method 'phi and omega scans'
_diffrn_radiation_monochromator graphite
_diffrn_radiation_source 'fine-focus sealed tube'
_diffrn_radiation_type MoK\a
_diffrn_radiation_wavelength 0.71073
_diffrn_reflns_av_R_equivalents 0.0504
_diffrn_reflns_av_sigmaI/netI 0.0791
_diffrn_reflns_limit_h_max 6
_diffrn_reflns_limit_h_min -6
_diffrn_reflns_limit_k_max 12
_diffrn_reflns_limit_k_min -12
_diffrn_reflns_limit_l_max 13
_diffrn_reflns_limit_l_min -13
_diffrn_reflns_number 3127
_diffrn_reflns_theta_full 26.42
_diffrn_reflns_theta_max 26.42
_diffrn_reflns_theta_min 1.87
_exptl_absorpt_coefficient_mu 2.999
_exptl_absorpt_correction_T_max .545
_exptl_absorpt_correction_T_min .474
_exptl_absorpt_correction_type empirical
_exptl_absorpt_process_details ABSCOR
_exptl_crystal_density_diffrn 1.874
_exptl_crystal_density_method 'not measured'
_exptl_crystal_F_000 284
_exptl_crystal_size_max .5
_exptl_crystal_size_mid .2
_exptl_crystal_size_min .2
_refine_diff_density_max 1.299
_refine_diff_density_min -1.234
_refine_diff_density_rms 0.187
_refine_ls_extinction_method none
_refine_ls_goodness_of_fit_ref 0.902
_refine_ls_hydrogen_treatment mixed
_refine_ls_matrix_type full
_refine_ls_number_parameters 127
_refine_ls_number_reflns 2130
_refine_ls_number_restraints 0
_refine_ls_restrained_S_all 0.902
_refine_ls_R_factor_all 0.1049
_refine_ls_R_factor_gt 0.0669
_refine_ls_shift/su_max 0.000
_refine_ls_shift/su_mean 0.000
_refine_ls_structure_factor_coef Fsqd
_refine_ls_weighting_details 'calc w=1/[\s^2^(Fo^2^)+(0.1142P)^2^+0.0000P] where P=(Fo^2^+2Fc^2^)/3'
_refine_ls_weighting_scheme calc
_refine_ls_wR_factor_gt 0.1626
_refine_ls_wR_factor_ref 0.1828
_reflns_number_gt 1219
_reflns_number_total 2130
_reflns_threshold_expression >2sigma(I)
_cod_data_source_file ol050184ssi20050128_053614.cif
_cod_data_source_block 4mepyox-ICCCCCCI
_cod_depositor_comments
;
The following automatic conversions were performed:

'_symmetry_cell_setting' value 'Triclinic' changed to 'triclinic'
according to /home/saulius/struct/CIF-dictionaries/cif_core.dic
dictionary named 'cif_core.dic' version 2.4.1 from 2010-06-29.

Automatic conversion script
Id: cif_fix_values 1715 2011-07-08 13:25:40Z adriana 
;
_cod_original_sg_symbol_H-M P-1
_cod_database_code 1506537

loop_
_symmetry_equiv_pos_as_xyz
'x, y, z'
'-x, -y, -z'

loop_
_atom_site_label
_atom_site_type_symbol
_atom_site_fract_x
_atom_site_fract_y
_atom_site_fract_z
_atom_site_U_iso_or_equiv
_atom_site_adp_type
_atom_site_occupancy
_atom_site_symmetry_multiplicity
_atom_site_calc_flag
_atom_site_refinement_flags
C1 C 0.784(2) 0.3520(10) 0.2021(9) 0.066(3) Uani 1 1 d .
N2 N 0.8482(14) 0.1150(7) 0.9174(7) 0.0504(18) Uani 1 1 d .
H2 H 0.6820 0.0820 0.9285 0.061 Uiso 1 1 calc R
C2 C 0.673(2) 0.4068(11) 0.1254(9) 0.066(3) Uani 1 1 d .
I1 I 0.96937(14) 0.27884(7) 0.34206(6) 0.0729(4) Uani 1 1 d .
O1 O 1.2848(12) 0.0874(8) 0.9448(7) 0.078(2) Uani 1 1 d .
C10 C 1.0507(16) 0.0586(10) 0.9625(7) 0.049(2) Uani 1 1 d .
C6 C 0.6841(16) 0.2233(9) 0.7440(8) 0.045(2) Uani 1 1 d .
C9 C 0.9018(17) 0.2316(10) 0.8495(8) 0.054(2) Uani 1 1 d .
H9A H 1.0788 0.2343 0.8185 0.065 Uiso 1 1 calc R
H9B H 0.9102 0.3166 0.9043 0.065 Uiso 1 1 calc R
C4 C 0.428(2) 0.3357(12) 0.6074(10) 0.076(3) Uani 1 1 d .
H4 H 0.3951 0.4183 0.5819 0.092 Uiso 1 1 calc R
C5 C 0.626(2) 0.3429(10) 0.7044(9) 0.064(3) Uani 1 1 d .
H5 H 0.7195 0.4285 0.7432 0.077 Uiso 1 1 calc R
C8 C 0.335(2) 0.1048(11) 0.5882(9) 0.066(3) Uani 1 1 d .
H8 H 0.2315 0.0211 0.5500 0.079 Uiso 1 1 calc R
N1 N 0.2835(17) 0.2202(9) 0.5485(7) 0.065(2) Uani 1 1 d .
C7 C 0.534(2) 0.1015(11) 0.6830(9) 0.061(3) Uani 1 1 d .
H7 H 0.5663 0.0174 0.7052 0.073 Uiso 1 1 calc R
C3 C 0.549(2) 0.4723(11) 0.0377(10) 0.067(3) Uani 1 1 d .

loop_
_atom_site_aniso_label
_atom_site_aniso_U_11
_atom_site_aniso_U_22
_atom_site_aniso_U_33
_atom_site_aniso_U_23
_atom_site_aniso_U_13
_atom_site_aniso_U_12
C1 0.076(7) 0.067(6) 0.061(6) 0.027(5) -0.003(5) 0.023(5)
N2 0.036(4) 0.062(4) 0.060(4) 0.032(4) 0.008(3) 0.011(3)
C2 0.068(7) 0.068(6) 0.055(6) 0.008(5) -0.014(5) 0.002(5)
I1 0.0730(6) 0.0721(5) 0.0734(6) 0.0322(4) -0.0126(4) 0.0089(3)
O1 0.025(3) 0.115(6) 0.110(6) 0.077(5) 0.012(3) 0.016(3)
C10 0.023(4) 0.087(7) 0.040(5) 0.023(4) -0.003(3) 0.010(4)
C6 0.037(5) 0.055(5) 0.046(5) 0.024(4) 0.006(4) 0.009(4)
C9 0.040(5) 0.060(5) 0.063(6) 0.029(5) -0.002(4) 0.005(4)
C4 0.084(8) 0.074(8) 0.076(7) 0.040(6) -0.013(6) 0.017(6)
C5 0.061(6) 0.056(6) 0.073(7) 0.025(5) -0.008(5) -0.002(5)
C8 0.064(7) 0.071(7) 0.061(6) 0.015(5) -0.008(5) 0.009(5)
N1 0.066(6) 0.079(6) 0.053(5) 0.027(4) -0.004(4) 0.016(5)
C7 0.063(6) 0.062(6) 0.063(6) 0.024(5) 0.004(5) 0.020(5)
C3 0.059(6) 0.068(6) 0.070(7) 0.013(5) -0.014(5) 0.005(5)

loop_
_atom_type_symbol
_atom_type_description
_atom_type_scat_dispersion_real
_atom_type_scat_dispersion_imag
_atom_type_scat_source
C C 0.0033 0.0016 'International Tables Vol C Tables 4.2.6.8 and 6.1.1.4'
H H 0.0000 0.0000 'International Tables Vol C Tables 4.2.6.8 and 6.1.1.4'
N N 0.0061 0.0033 'International Tables Vol C Tables 4.2.6.8 and 6.1.1.4'
O O 0.0106 0.0060 'International Tables Vol C Tables 4.2.6.8 and 6.1.1.4'
I I -0.4742 1.8119 'International Tables Vol C Tables 4.2.6.8 and 6.1.1.4'

loop_
_geom_angle_atom_site_label_1
_geom_angle_atom_site_label_2
_geom_angle_atom_site_label_3
_geom_angle
_geom_angle_site_symmetry_1
_geom_angle_site_symmetry_3
C2 C1 I1 173.9(10) . .
C10 N2 C9 120.9(7) . .
C1 C2 C3 178.9(12) . .
O1 C10 N2 125.7(8) . .
O1 C10 C10 122.0(9) . 2_757
N2 C10 C10 112.2(8) . 2_757
C7 C6 C5 116.5(8) . .
C7 C6 C9 123.8(8) . .
C5 C6 C9 119.7(8) . .
N2 C9 C6 111.8(7) . .
N1 C4 C5 124.2(9) . .
C4 C5 C6 119.8(10) . .
N1 C8 C7 123.9(10) . .
C4 N1 C8 116.0(9) . .
C6 C7 C8 119.4(9) . .
C3 C3 C2 178.2(17) 2_665 .

loop_
_geom_bond_atom_site_label_1
_geom_bond_atom_site_label_2
_geom_bond_distance
_geom_bond_site_symmetry_2
C1 C2 1.198(13) .
C1 I1 1.997(9) .
N2 C10 1.319(10) .
N2 C9 1.448(11) .
C2 C3 1.382(14) .
O1 C10 1.190(9) .
C10 C10 1.542(17) 2_757
C6 C7 1.370(13) .
C6 C5 1.375(12) .
C6 C9 1.502(11) .
C4 N1 1.308(14) .
C4 C5 1.372(14) .
C8 N1 1.326(13) .
C8 C7 1.380(14) .
C3 C3 1.16(2) 2_665
